data_7123234
loop_
_publ_author_name
'Kishore, Jugal'
'Thiyagarajan, Subramanian'
'Gunanathan, Chidambaram'

_publ_section_title
;
 Ruthenium(ii)-catalysed direct synthesis of ketazines using secondary
 alcohols
;
_journal_name_full 'Chemical Communications'
_journal_paper_doi 10.1039/C9CC01383K
_journal_year 2019
_chemical_absolute_configuration unk
_chemical_formula_moiety 'C54 H88 N2'
_chemical_formula_sum 'C54 H88 N2'
_chemical_formula_weight 765.26
_chemical_name_systematic
(1Z,2Z)-1,2-bis((8S,9S,10R,13R,14S,17R)-10,13-dimethyl-17-((R)-6-methylheptan-2-yl)-1,2,6,7,8,9,10,11,12,13,14,15,16,17-tetradecahydro-3H-cyclopenta[a]phenanthren-3-ylidene)hydrazine
_space_group_crystal_system monoclinic
_space_group_IT_number 4
_space_group_name_Hall 'P 2yb'
_space_group_name_H-M_alt 'P 1 21 1'
_symmetry_space_group_name_Hall 'P 2yb'
_symmetry_space_group_name_H-M 'P 1 21 1'
_atom_sites_solution_hydrogens geom
_atom_sites_solution_primary dual
_audit_creation_date 2019-03-20
_audit_creation_method
;
Olex2 1.2-alpha
(compiled 2018.07.26 svn.r3523 for OlexSys, GUI svn.r5532)
;
_audit_update_record
;
2019-03-20 deposited with the CCDC.    2019-03-21 downloaded from the CCDC.
;
_cell_angle_alpha 90
_cell_angle_beta 95.130(3)
_cell_angle_gamma 90
_cell_formula_units_Z 2
_cell_length_a 13.5019(4)
_cell_length_b 10.2070(3)
_cell_length_c 17.0548(5)
_cell_measurement_reflns_used 11284
_cell_measurement_temperature 194
_cell_measurement_theta_max 29.0150
_cell_measurement_theta_min 3.0370
_cell_volume 2340.97(12)
_computing_cell_refinement 'CrysAlisPro 1.171.39.41b (Rigaku OD, 2018)'
_computing_data_collection 'CrysAlisPro 1.171.39.41b (Rigaku OD, 2018)'
_computing_data_reduction 'CrysAlisPro 1.171.39.41b (Rigaku OD, 2018)'
_computing_molecular_graphics 'Olex2 (Dolomanov et al., 2009)'
_computing_publication_material 'Olex2 (Dolomanov et al., 2009)'
_computing_structure_refinement 'ShelXL (Sheldrick, 2015)'
_computing_structure_solution 'ShelXT (Sheldrick, 2015)'
_diffrn_ambient_environment N~2~
_diffrn_ambient_temperature 194
_diffrn_detector 'CCD plate'
_diffrn_measured_fraction_theta_full 0.998
_diffrn_measured_fraction_theta_max 0.998
_diffrn_measurement_details
;
List of Runs (angles in degrees, time in seconds):

  # Type    Start    End  Width  t~exp~   \w     \q     \k     \f   Frames
#--------------------------------------------------------------------------
  1  \w    -68.00 -42.00   0.50   25.00    --    7.10 -29.00   1.00   52
  2  \w    -51.00 -26.00   0.50   25.00    --   -7.50 -29.00   1.00   50
  3  \w    -10.00  16.00   0.50   25.00    --   -7.50  29.00 162.00   52
  4  \w     50.00  88.00   0.50   25.00    --    7.10  77.00-180.00   76
  5  \w     63.00  96.00   0.50   25.00    --    7.10  77.00  30.00   66
  6  \w    -46.00 -17.00   0.50   25.00    --   -7.50  38.00  90.00   58
  7  \w    -13.00  35.00   0.50   25.00    --   -7.50 -82.00 -30.00   96
  8  \w    -63.00 -17.00   0.50   25.00    --   -7.50 -82.00 -30.00   92
  9  \w     20.00  79.00   0.50   25.00    --   -7.50  38.00  90.00  118
 10  \w    -59.00  23.00   0.50   25.00    --   -7.50 -82.00 120.00  164
;
_diffrn_measurement_device 'four-circle diffractometer'
_diffrn_measurement_device_type 'Supernova, Dual, Cu at home/near, Pilatus 200K'
_diffrn_measurement_method '\w scans'
_diffrn_orient_matrix_type 'CrysAlisPro convention (1999,Acta A55,543-557)'
_diffrn_orient_matrix_UB_11 -0.0415523000
_diffrn_orient_matrix_UB_12 -0.0039505000
_diffrn_orient_matrix_UB_13 0.0225506000
_diffrn_orient_matrix_UB_21 0.0309447000
_diffrn_orient_matrix_UB_22 -0.0257662000
_diffrn_orient_matrix_UB_23 0.0321269000
_diffrn_orient_matrix_UB_31 0.0098441000
_diffrn_orient_matrix_UB_32 0.0644278000
_diffrn_orient_matrix_UB_33 0.0142519000
_diffrn_radiation_monochromator mirror
_diffrn_radiation_probe x-ray
_diffrn_radiation_type MoK\a
_diffrn_radiation_wavelength 0.71073
_diffrn_reflns_av_R_equivalents 0.0525
_diffrn_reflns_av_unetI/netI 0.0497
_diffrn_reflns_Laue_measured_fraction_full 0.998
_diffrn_reflns_Laue_measured_fraction_max 0.998
_diffrn_reflns_limit_h_max 16
_diffrn_reflns_limit_h_min -16
_diffrn_reflns_limit_k_max 11
_diffrn_reflns_limit_k_min -12
_diffrn_reflns_limit_l_max 20
_diffrn_reflns_limit_l_min -21
_diffrn_reflns_number 25355
_diffrn_reflns_point_group_measured_fraction_full 0.919
_diffrn_reflns_point_group_measured_fraction_max 0.904
_diffrn_reflns_theta_full 25.242
_diffrn_reflns_theta_max 26.022
_diffrn_reflns_theta_min 2.835
_diffrn_source 'micro-focus sealed X-ray tube'
_diffrn_source_type 'Rigaku (Mo) X-ray Source'
_exptl_absorpt_coefficient_mu 0.061
_exptl_absorpt_correction_T_max 1.00000
_exptl_absorpt_correction_T_min 0.35027
_exptl_absorpt_correction_type multi-scan
_exptl_absorpt_process_details 'CrysAlisPro 1.171.39.46b (Rigaku Oxford Diffraction,'
_exptl_crystal_colour 'metallic yellowish yellow'
_exptl_crystal_colour_lustre metallic
_exptl_crystal_colour_modifier yellowish
_exptl_crystal_colour_primary yellow
_exptl_crystal_density_diffrn 1.086
_exptl_crystal_description block
_exptl_crystal_F_000 852
_exptl_crystal_size_max 0.5
_exptl_crystal_size_mid 0.3
_exptl_crystal_size_min 0.2
_refine_diff_density_max 0.406
_refine_diff_density_min -0.317
_refine_diff_density_rms 0.047
_refine_ls_abs_structure_details
;
 Flack x determined using 2629 quotients [(I+)-(I-)]/[(I+)+(I-)]
 (Parsons, Flack and Wagner, Acta Cryst. B69 (2013) 249-259).
;
_refine_ls_abs_structure_Flack -0.3(10)
_refine_ls_extinction_method none
_refine_ls_goodness_of_fit_ref 1.052
_refine_ls_hydrogen_treatment constr
_refine_ls_matrix_type full
_refine_ls_number_parameters 515
_refine_ls_number_reflns 8342
_refine_ls_number_restraints 1
_refine_ls_restrained_S_all 1.052
_refine_ls_R_factor_all 0.0623
_refine_ls_R_factor_gt 0.0534
_refine_ls_shift/su_max 0.000
_refine_ls_shift/su_mean 0.000
_refine_ls_structure_factor_coef Fsqd
_refine_ls_weighting_details 'w=1/[\s^2^(Fo^2^)+(0.0766P)^2^+0.5956P] where P=(Fo^2^+2Fc^2^)/3'
_refine_ls_weighting_scheme calc
_refine_ls_wR_factor_gt 0.1368
_refine_ls_wR_factor_ref 0.1423
_reflns_Friedel_coverage 0.712
_reflns_Friedel_fraction_full 0.829
_reflns_Friedel_fraction_max 0.799
_reflns_number_gt 7253
_reflns_number_total 8342
_reflns_threshold_expression 'I > 2\s(I)'
_cod_data_source_file c9cc01383k2.cif
_cod_data_source_block try1
_cod_database_code 7123234
_shelx_shelxl_version_number 2014/7
_chemical_oxdiff_formula 'C54 H88 N2 '
_shelx_space_group_comment
;
The symmetry employed for this shelxl refinement is uniquely defined
by the following loop, which should always be used as a source of
symmetry information in preference to the above space-group names.
They are only intended as comments.
;
_reflns_odcompleteness_completeness 99.68
_reflns_odcompleteness_iscentric 1
_reflns_odcompleteness_theta 26.32
_olex2_refinement_description
;
1. Fixed Uiso
 At 1.2 times of:
  All C(H) groups, All C(H,H) groups
 At 1.5 times of:
  All C(H,H,H) groups
2.a Ternary CH refined with riding coordinates:
 C003(H003), C005(H005), C007(H007), C00B(H00B), C00D(H00D), C00G(H00G),
 C00L(H00L), C00T(H00y), C00U(H00z), C00Y(H2aa), C01B(H01z), C01G(H7aa)
2.b Secondary CH2 refined with riding coordinates:
 C00C(H00a,H00c), C00F(H00e,H00f), C00K(H00i,H00k), C00M(H00m,H00n), C00N(H00o,
 H00p), C00O(H00q,H00r), C00P(H00s,H00t), C00R(H00u,H00v), C00S(H00w,H00x),
 C00V(H00,H), C00W(H0aa,Ha), C00X(H1aa,Hb), C00Z(H3aa,Hc), C011(H01d,H01e),
 C012(H01f,H01g), C014(H01k,H01l), C016(H01p,H01q), C018(H01u,H01v), C019(H01w,
 H01x), C01D(H4aa,Hh), C01H(H8aa,Hm), C01I(H9aa,Hn)
2.c Aromatic/amide H refined with riding coordinates:
 C00H(H00H), C00J(H00J)
2.d Idealised Me refined as rotating group:
 C010(H01a,H01b,H01c), C013(H01h,H01i,H01j), C015(H01m,H01n,H01o), C017(H01r,
 H01s,H01t), C01A(H01y,Hd,He), C01C(H01,Hf,Hg), C01E(H5aa,Hi,Hj), C01F(H6aa,Hk,
 Hl), C01J(H0ba,Ho,Hp), C01K(H1ba,Hq,Hr)
;
_olex2_submission_original_sample_id JK_206
_olex2_submission_special_instructions 'No special instructions were received'
_oxdiff_exptl_absorpt_empirical_details
;
Empirical correction (ABSPACK) includes:
- Absorption correction using spherical harmonics
- Frame scaling
;
_oxdiff_exptl_absorpt_empirical_full_max 2.212
_oxdiff_exptl_absorpt_empirical_full_min 0.741

loop_
_space_group_symop_operation_xyz
'x, y, z'
'-x, y+1/2, -z'

loop_
_atom_site_label
_atom_site_type_symbol
_atom_site_fract_x
_atom_site_fract_y
_atom_site_fract_z
_atom_site_U_iso_or_equiv
_atom_site_adp_type
_atom_site_occupancy
_atom_site_site_symmetry_order
_atom_site_calc_flag
_atom_site_refinement_flags_posn
N001 N 0.4984(2) 0.3086(3) 0.52832(16) 0.0371(7) Uani 1 1 d .
N002 N 0.5930(2) 0.2765(3) 0.50953(16) 0.0360(7) Uani 1 1 d .
C00A C 0.6364(3) 0.3539(3) 0.46413(19) 0.0311(7) Uani 1 1 d .
C00B C 0.2910(2) 0.5190(3) 0.91652(18) 0.0267(7) Uani 1 1 d .
H00B H 0.2937 0.4234 0.9219 0.032 Uiso 1 1 calc R
C00C C 0.6340(2) 0.5148(3) 0.35382(18) 0.0279(7) Uani 1 1 d .
H00A H 0.6136 0.6031 0.3387 0.033 Uiso 1 1 calc R
H00C H 0.6004 0.4551 0.3160 0.033 Uiso 1 1 calc R
C00D C 0.8652(2) 0.5643(3) -0.05214(18) 0.0277(7) Uani 1 1 d .
H00D H 0.9281 0.6128 -0.0467 0.033 Uiso 1 1 calc R
C00E C 0.4907(3) 0.3761(4) 0.59131(19) 0.0322(7) Uani 1 1 d .
C00F C 0.2673(2) 0.5164(4) 0.68757(19) 0.0346(8) Uani 1 1 d .
H00E H 0.2214 0.4690 0.6508 0.042 Uiso 1 1 calc R
H00F H 0.2602 0.6090 0.6757 0.042 Uiso 1 1 calc R
C00G C 0.7670(2) 0.4875(3) 0.26031(17) 0.0239(6) Uani 1 1 d .
H00G H 0.7251 0.4145 0.2400 0.029 Uiso 1 1 calc R
C00H C 0.3914(2) 0.4048(4) 0.61282(19) 0.0329(8) Uani 1 1 d .
H00H H 0.3377 0.3726 0.5805 0.039 Uiso 1 1 calc R
C00I C 0.4537(2) 0.5210(3) 0.73711(19) 0.0296(7) Uani 1 1 d .
C00J C 0.7333(2) 0.3142(3) 0.44163(18) 0.0314(7) Uani 1 1 d .
H00J H 0.7603 0.2369 0.4631 0.038 Uiso 1 1 calc R
C00K C 0.5997(2) 0.4857(3) 0.43518(19) 0.0316(7) Uani 1 1 d .
H00I H 0.6248 0.5528 0.4720 0.038 Uiso 1 1 calc R
H00K H 0.5276 0.4876 0.4323 0.038 Uiso 1 1 calc R
C00L C 0.3160(2) 0.5492(3) 0.83314(18) 0.0259(7) Uani 1 1 d .
H00L H 0.3178 0.6445 0.8263 0.031 Uiso 1 1 calc R
C00M C 0.7426(2) 0.5850(3) 0.12099(18) 0.0272(7) Uani 1 1 d .
H00M H 0.7246 0.6653 0.0928 0.033 Uiso 1 1 calc R
H00N H 0.6961 0.5175 0.1018 0.033 Uiso 1 1 calc R
C00N C 0.2391(2) 0.4920(4) 0.77165(18) 0.0306(7) Uani 1 1 d .
H00O H 0.1748 0.5312 0.7777 0.037 Uiso 1 1 calc R
H00P H 0.2335 0.3984 0.7803 0.037 Uiso 1 1 calc R
C00O C 0.9736(2) 0.3763(4) 0.12754(19) 0.0313(7) Uani 1 1 d .
H00Q H 0.9855 0.2855 0.1423 0.038 Uiso 1 1 calc R
H00R H 1.0304 0.4286 0.1474 0.038 Uiso 1 1 calc R
C00P C 0.8669(3) 0.4725(3) -0.12339(17) 0.0308(7) Uani 1 1 d .
H00S H 0.9125 0.4012 -0.1092 0.037 Uiso 1 1 calc R
H00T H 0.8012 0.4347 -0.1341 0.037 Uiso 1 1 calc R
C00Q C 0.3720(2) 0.4744(3) 0.67605(19) 0.0307(7) Uani 1 1 d .
C00R C 0.8904(2) 0.3382(4) 0.3797(2) 0.0364(8) Uani 1 1 d .
H00U H 0.9040 0.2543 0.4051 0.044 Uiso 1 1 calc R
H00V H 0.9372 0.4014 0.4040 0.044 Uiso 1 1 calc R
C00S C 0.1897(2) 0.5605(4) 0.94043(19) 0.0325(8) Uani 1 1 d .
H00W H 0.1385 0.4989 0.9211 0.039 Uiso 1 1 calc R
H00X H 0.1719 0.6471 0.9202 0.039 Uiso 1 1 calc R
C00T C 0.3140(2) 0.5342(3) 1.05610(18) 0.0299(7) Uani 1 1 d .
H00Y H 0.3219 0.4392 1.0626 0.036 Uiso 1 1 calc R
C00U C 0.3490(3) 0.5981(4) 1.1354(2) 0.0354(8) Uani 1 1 d .
H00Z H 0.3392 0.6928 1.1296 0.042 Uiso 1 1 calc R
C00V C 0.8970(3) 0.5351(4) -0.19937(19) 0.0351(8) Uani 1 1 d .
H H 0.9600 0.5800 -0.1883 0.042 Uiso 1 1 calc R
H00 H 0.8476 0.5998 -0.2175 0.042 Uiso 1 1 calc R
C00W C 0.4659(3) 0.5080(4) 0.9709(2) 0.0380(8) Uani 1 1 d .
H0AA H 0.4604 0.4145 0.9799 0.046 Uiso 1 1 calc R
HA H 0.5163 0.5425 1.0095 0.046 Uiso 1 1 calc R
C00X C 0.7345(2) 0.6062(3) 0.20928(19) 0.0294(7) Uani 1 1 d .
H1AA H 0.7751 0.6809 0.2267 0.035 Uiso 1 1 calc R
HB H 0.6660 0.6272 0.2173 0.035 Uiso 1 1 calc R
C00Y C 0.4200(2) 0.4928(3) 0.82122(18) 0.0285(7) Uani 1 1 d .
H2AA H 0.4135 0.3975 0.8248 0.034 Uiso 1 1 calc R
C00Z C 0.9063(2) 0.3261(4) 0.29237(19) 0.0332(8) Uani 1 1 d .
H3AA H 0.9761 0.3097 0.2870 0.040 Uiso 1 1 calc R
HC H 0.8687 0.2518 0.2702 0.040 Uiso 1 1 calc R
C01A C 0.4591(3) 0.5746(5) 1.1597(2) 0.0501(10) Uani 1 1 d .
H01Y H 0.4728 0.4824 1.1584 0.075 Uiso 1 1 calc GR
HD H 0.4753 0.6073 1.2121 0.075 Uiso 1 1 calc GR
HE H 0.4984 0.6195 1.1239 0.075 Uiso 1 1 calc GR
C01B C 0.9474(3) 0.4880(4) -0.3385(2) 0.0427(9) Uani 1 1 d .
H01Z H 1.0082 0.5369 -0.3220 0.051 Uiso 1 1 calc R
C01C C 0.4717(3) 0.6679(4) 0.7236(2) 0.0402(9) Uani 1 1 d .
H01 H 0.4914 0.6809 0.6715 0.060 Uiso 1 1 calc GR
HF H 0.5234 0.6987 0.7615 0.060 Uiso 1 1 calc GR
HG H 0.4116 0.7157 0.7295 0.060 Uiso 1 1 calc GR
C01D C 0.2841(3) 0.5507(5) 1.2001(2) 0.0526(11) Uani 1 1 d .
H4AA H 0.2146 0.5603 1.1812 0.063 Uiso 1 1 calc R
HH H 0.2967 0.4583 1.2099 0.063 Uiso 1 1 calc R
C01E C 0.8783(4) 0.5803(6) -0.3835(3) 0.0674(14) Uani 1 1 d .
H5AA H 0.8162 0.5370 -0.3980 0.101 Uiso 1 1 calc GR
HI H 0.9071 0.6083 -0.4301 0.101 Uiso 1 1 calc GR
HJ H 0.8669 0.6551 -0.3514 0.101 Uiso 1 1 calc GR
C01F C 0.9765(4) 0.3777(6) -0.3920(3) 0.0719(15) Uani 1 1 d .
H6AA H 1.0276 0.3253 -0.3647 0.108 Uiso 1 1 calc GR
HK H 1.0008 0.4142 -0.4385 0.108 Uiso 1 1 calc GR
HL H 0.9194 0.3240 -0.4066 0.108 Uiso 1 1 calc GR
C01G C 0.2178(4) 0.4674(6) 1.3652(3) 0.0735(15) Uani 1 1 d .
H7AA H 0.1825 0.4177 1.3222 0.088 Uiso 1 1 calc R
C01H C 0.2266(4) 0.5979(6) 1.3361(3) 0.0681(14) Uani 1 1 d .
H8AA H 0.2419 0.6550 1.3811 0.082 Uiso 1 1 calc R
HM H 0.1619 0.6239 1.3118 0.082 Uiso 1 1 calc R
C01I C 0.3036(4) 0.6248(6) 1.2767(3) 0.0661(14) Uani 1 1 d .
H9AA H 0.3039 0.7180 1.2653 0.079 Uiso 1 1 calc R
HN H 0.3690 0.6015 1.3006 0.079 Uiso 1 1 calc R
C01J C 0.1538(4) 0.4586(7) 1.4337(3) 0.0788(18) Uani 1 1 d .
H0BA H 0.1853 0.5054 1.4779 0.118 Uiso 1 1 calc GR
HO H 0.1459 0.3683 1.4477 0.118 Uiso 1 1 calc GR
HP H 0.0898 0.4963 1.4188 0.118 Uiso 1 1 calc GR
C01K C 0.3131(4) 0.3942(11) 1.3866(4) 0.126(4) Uani 1 1 d .
H1BA H 0.3476 0.3818 1.3403 0.189 Uiso 1 1 calc GR
HQ H 0.2983 0.3104 1.4084 0.189 Uiso 1 1 calc GR
HR H 0.3542 0.4436 1.4248 0.189 Uiso 1 1 calc GR
C003 C 0.8781(2) 0.4270(3) 0.15819(18) 0.0255(7) Uani 1 1 d .
H003 H 0.8280 0.3595 0.1440 0.031 Uiso 1 1 calc R
C004 C 0.8486(2) 0.5445(3) 0.10386(17) 0.0236(6) Uani 1 1 d .
C005 C 0.8741(2) 0.4493(3) 0.24615(17) 0.0261(7) Uani 1 1 d .
H005 H 0.9189 0.5214 0.2631 0.031 Uiso 1 1 calc R
C006 C 0.7865(2) 0.3802(4) 0.39262(18) 0.0299(7) Uani 1 1 d .
C007 C 0.8597(2) 0.4798(3) 0.02251(17) 0.0237(6) Uani 1 1 d .
H007 H 0.8026 0.4211 0.0120 0.028 Uiso 1 1 calc R
C008 C 0.3657(2) 0.5739(3) 0.98168(18) 0.0263(7) Uani 1 1 d .
C009 C 0.7473(2) 0.5026(3) 0.34887(18) 0.0274(7) Uani 1 1 d .
C010 C 0.7999(3) 0.6242(4) 0.3861(2) 0.0357(8) Uani 1 1 d .
H01A H 0.7875 0.6297 0.4406 0.054 Uiso 1 1 calc GR
H01B H 0.7748 0.7014 0.3590 0.054 Uiso 1 1 calc GR
H01C H 0.8701 0.6173 0.3820 0.054 Uiso 1 1 calc GR
C011 C 0.4977(2) 0.5319(4) 0.8873(2) 0.0376(8) Uani 1 1 d .
H01D H 0.5129 0.6242 0.8818 0.045 Uiso 1 1 calc R
H01E H 0.5582 0.4830 0.8814 0.045 Uiso 1 1 calc R
C012 C 0.9069(3) 0.4351(4) -0.26428(19) 0.0377(8) Uani 1 1 d .
H01F H 0.8419 0.3971 -0.2786 0.045 Uiso 1 1 calc R
H01G H 0.9502 0.3651 -0.2434 0.045 Uiso 1 1 calc R
C013 C 0.9217(3) 0.6600(3) 0.1182(2) 0.0327(8) Uani 1 1 d .
H01H H 0.9250 0.6855 0.1726 0.049 Uiso 1 1 calc GR
H01I H 0.8991 0.7328 0.0857 0.049 Uiso 1 1 calc GR
H01J H 0.9866 0.6337 0.1052 0.049 Uiso 1 1 calc GR
C014 C 0.9530(2) 0.3909(3) 0.03757(18) 0.0293(7) Uani 1 1 d .
H01K H 0.9407 0.3058 0.0133 0.035 Uiso 1 1 calc R
H01L H 1.0096 0.4305 0.0155 0.035 Uiso 1 1 calc R
C015 C 0.3747(3) 0.7228(3) 0.9772(2) 0.0347(8) Uani 1 1 d .
H01M H 0.3942 0.7473 0.9265 0.052 Uiso 1 1 calc GR
H01N H 0.4239 0.7526 1.0174 0.052 Uiso 1 1 calc GR
H01O H 0.3118 0.7621 0.9850 0.052 Uiso 1 1 calc GR
C016 C 0.5758(3) 0.4326(4) 0.6428(2) 0.0391(8) Uani 1 1 d .
H01P H 0.5920 0.5185 0.6234 0.047 Uiso 1 1 calc R
H01Q H 0.6338 0.3769 0.6407 0.047 Uiso 1 1 calc R
C017 C 0.7806(3) 0.6638(4) -0.0649(2) 0.0428(9) Uani 1 1 d .
H01R H 0.7179 0.6191 -0.0655 0.064 Uiso 1 1 calc GR
H01S H 0.7847 0.7078 -0.1142 0.064 Uiso 1 1 calc GR
H01T H 0.7859 0.7268 -0.0230 0.064 Uiso 1 1 calc GR
C018 C 0.2029(2) 0.5608(4) 1.0316(2) 0.0389(9) Uani 1 1 d .
H01U H 0.1834 0.6450 1.0518 0.047 Uiso 1 1 calc R
H01V H 0.1619 0.4933 1.0524 0.047 Uiso 1 1 calc R
C019 C 0.5500(3) 0.4440(4) 0.7278(2) 0.0384(8) Uani 1 1 d .
H01W H 0.6046 0.4868 0.7586 0.046 Uiso 1 1 calc R
H01X H 0.5433 0.3567 0.7490 0.046 Uiso 1 1 calc R

loop_
_atom_site_aniso_label
_atom_site_aniso_U_11
_atom_site_aniso_U_22
_atom_site_aniso_U_33
_atom_site_aniso_U_23
_atom_site_aniso_U_13
_atom_site_aniso_U_12
N001 0.0432(17) 0.0380(17) 0.0323(16) 0.0022(13) 0.0151(13) -0.0020(14)
N002 0.0425(17) 0.0367(17) 0.0309(16) -0.0006(13) 0.0160(13) 0.0027(14)
C00A 0.0360(18) 0.0334(19) 0.0250(16) -0.0025(14) 0.0082(13) 0.0028(15)
C00B 0.0269(15) 0.0231(16) 0.0305(16) 0.0044(13) 0.0047(12) 0.0003(13)
C00C 0.0280(15) 0.0276(17) 0.0290(16) -0.0010(13) 0.0082(12) 0.0026(13)
C00D 0.0313(16) 0.0272(17) 0.0246(15) 0.0003(13) 0.0025(12) -0.0036(14)
C00E 0.0388(18) 0.0314(18) 0.0282(17) 0.0047(14) 0.0128(14) -0.0027(15)
C00F 0.0301(16) 0.043(2) 0.0313(17) -0.0005(15) 0.0052(13) 0.0035(16)
C00G 0.0214(14) 0.0248(16) 0.0258(15) -0.0028(13) 0.0044(11) 0.0002(13)
C00H 0.0320(17) 0.038(2) 0.0294(17) 0.0030(14) 0.0075(13) -0.0054(15)
C00I 0.0258(15) 0.0315(18) 0.0324(17) 0.0008(14) 0.0080(12) 0.0027(14)
C00J 0.0379(18) 0.0331(18) 0.0241(16) -0.0001(14) 0.0074(13) 0.0083(15)
C00K 0.0333(17) 0.0323(18) 0.0309(16) -0.0010(14) 0.0124(13) 0.0032(15)
C00L 0.0266(15) 0.0215(16) 0.0304(16) 0.0035(13) 0.0071(12) 0.0051(13)
C00M 0.0290(16) 0.0258(17) 0.0277(16) 0.0027(13) 0.0078(13) 0.0046(13)
C00N 0.0269(16) 0.0330(19) 0.0325(17) 0.0023(14) 0.0059(13) 0.0012(15)
C00O 0.0257(16) 0.0380(19) 0.0314(17) 0.0043(15) 0.0087(13) 0.0071(15)
C00P 0.0369(17) 0.0314(18) 0.0235(15) -0.0010(14) -0.0008(13) -0.0058(15)
C00Q 0.0308(16) 0.0315(18) 0.0306(16) 0.0070(14) 0.0069(13) 0.0000(14)
C00R 0.0297(17) 0.049(2) 0.0308(17) 0.0080(16) 0.0049(13) 0.0106(16)
C00S 0.0228(15) 0.046(2) 0.0288(17) 0.0023(15) 0.0055(12) -0.0043(15)
C00T 0.0333(16) 0.0287(17) 0.0278(16) 0.0013(13) 0.0029(13) -0.0029(14)
C00U 0.0335(18) 0.043(2) 0.0298(17) -0.0013(15) 0.0058(14) -0.0037(16)
C00V 0.0447(19) 0.0344(19) 0.0266(17) -0.0008(14) 0.0058(14) -0.0032(16)
C00W 0.0334(17) 0.047(2) 0.0333(18) -0.0040(16) 0.0010(14) 0.0137(17)
C00X 0.0276(16) 0.0286(17) 0.0332(17) 0.0010(14) 0.0088(13) 0.0042(14)
C00Y 0.0294(16) 0.0266(17) 0.0306(16) 0.0033(13) 0.0092(12) 0.0042(14)
C00Z 0.0260(17) 0.043(2) 0.0317(17) 0.0072(15) 0.0101(13) 0.0079(15)
C01A 0.040(2) 0.074(3) 0.035(2) -0.007(2) -0.0031(16) 0.006(2)
C01B 0.0431(19) 0.060(3) 0.0247(16) -0.0004(17) 0.0023(14) -0.0121(19)
C01C 0.041(2) 0.038(2) 0.043(2) 0.0005(16) 0.0162(16) -0.0070(17)
C01D 0.048(2) 0.078(3) 0.031(2) -0.004(2) 0.0018(16) -0.016(2)
C01E 0.086(3) 0.080(4) 0.036(2) 0.008(2) 0.003(2) 0.001(3)
C01F 0.082(3) 0.096(4) 0.042(2) -0.014(3) 0.023(2) 0.013(3)
C01G 0.076(3) 0.081(4) 0.069(3) 0.009(3) 0.035(3) 0.008(3)
C01H 0.065(3) 0.089(4) 0.052(3) -0.021(3) 0.015(2) -0.012(3)
C01I 0.078(3) 0.074(3) 0.048(3) -0.012(2) 0.016(2) -0.024(3)
C01J 0.072(3) 0.112(5) 0.057(3) -0.012(3) 0.030(2) -0.037(3)
C01K 0.062(3) 0.221(10) 0.095(5) 0.071(6) 0.014(3) 0.033(5)
C003 0.0201(14) 0.0289(17) 0.0279(16) 0.0004(13) 0.0047(12) -0.0008(13)
C004 0.0208(14) 0.0237(16) 0.0269(16) -0.0002(13) 0.0045(11) -0.0039(13)
C005 0.0218(15) 0.0303(18) 0.0271(16) 0.0004(13) 0.0071(12) -0.0023(13)
C006 0.0303(17) 0.0361(19) 0.0235(16) -0.0047(14) 0.0030(13) 0.0040(15)
C007 0.0226(14) 0.0232(15) 0.0256(15) 0.0003(13) 0.0040(11) -0.0045(13)
C008 0.0233(15) 0.0257(17) 0.0302(16) 0.0002(13) 0.0045(12) 0.0021(13)
C009 0.0283(16) 0.0303(18) 0.0242(15) -0.0021(13) 0.0060(12) 0.0010(14)
C010 0.0361(18) 0.040(2) 0.0319(18) -0.0079(16) 0.0068(14) -0.0034(16)
C011 0.0257(16) 0.052(2) 0.0357(18) -0.0062(17) 0.0049(13) 0.0102(16)
C012 0.049(2) 0.039(2) 0.0248(17) -0.0012(15) 0.0019(15) 0.0011(17)
C013 0.0342(18) 0.0336(19) 0.0310(17) -0.0046(15) 0.0074(14) -0.0099(15)
C014 0.0270(16) 0.0332(18) 0.0293(16) 0.0023(14) 0.0112(13) 0.0027(14)
C015 0.0325(18) 0.0300(19) 0.042(2) -0.0020(15) 0.0080(15) -0.0046(15)
C016 0.0322(18) 0.049(2) 0.0382(19) -0.0020(17) 0.0133(14) 0.0050(17)
C017 0.052(2) 0.045(2) 0.0331(19) 0.0076(16) 0.0089(16) 0.0115(18)
C018 0.0269(17) 0.054(2) 0.0367(19) -0.0008(17) 0.0085(14) -0.0096(17)
C019 0.0299(17) 0.053(2) 0.0333(18) -0.0050(17) 0.0062(14) 0.0038(17)

loop_
_atom_type_symbol
_atom_type_description
_atom_type_scat_dispersion_real
_atom_type_scat_dispersion_imag
_atom_type_scat_source
C C 0.0033 0.0016 'International Tables Vol C Tables 4.2.6.8 and 6.1.1.4'
H H 0.0000 0.0000 'International Tables Vol C Tables 4.2.6.8 and 6.1.1.4'
N N 0.0061 0.0033 'International Tables Vol C Tables 4.2.6.8 and 6.1.1.4'

loop_
_geom_angle_atom_site_label_1
_geom_angle_atom_site_label_2
_geom_angle_atom_site_label_3
_geom_angle
C00E N001 N002 117.7(3)
C00A N002 N001 118.3(3)
N002 C00A C00J 117.2(3)
N002 C00A C00K 126.5(3)
C00J C00A C00K 116.2(3)
C00L C00B H00B 106.2
C00L C00B C00S 118.2(3)
C00L C00B C008 114.6(3)
C00S C00B H00B 106.2
C00S C00B C008 104.6(3)
C008 C00B H00B 106.2
H00A C00C H00C 107.6
C00K C00C H00A 108.6
C00K C00C H00C 108.6
C00K C00C C009 114.5(3)
C009 C00C H00A 108.6
C009 C00C H00C 108.6
C00P C00D H00D 108.0
C00P C00D C007 108.4(3)
C007 C00D H00D 108.0
C017 C00D H00D 108.0
C017 C00D C00P 110.8(3)
C017 C00D C007 113.4(3)
N001 C00E C00H 117.6(3)
N001 C00E C016 125.4(3)
C00H C00E C016 116.9(3)
H00E C00F H00F 107.8
C00N C00F H00E 109.0
C00N C00F H00F 109.0
C00Q C00F H00E 109.0
C00Q C00F H00F 109.0
C00Q C00F C00N 112.9(3)
C00X C00G H00G 105.9
C00X C00G C005 109.7(2)
C00X C00G C009 113.9(2)
C005 C00G H00G 105.9
C005 C00G C009 114.8(2)
C009 C00G H00G 105.9
C00E C00H H00H 117.9
C00Q C00H C00E 124.3(3)
C00Q C00H H00H 117.9
C00Q C00I C00Y 108.4(3)
C00Q C00I C01C 108.5(3)
C00Q C00I C019 109.6(3)
C01C C00I C00Y 112.2(3)
C01C C00I C019 109.6(3)
C019 C00I C00Y 108.5(3)
C00A C00J H00J 117.5
C006 C00J C00A 125.0(3)
C006 C00J H00J 117.5
C00A C00K C00C 110.7(3)
C00A C00K H00I 109.5
C00A C00K H00K 109.5
C00C C00K H00I 109.5
C00C C00K H00K 109.5
H00I C00K H00K 108.1
C00B C00L H00L 108.7
C00B C00L C00N 111.8(3)
C00B C00L C00Y 109.1(2)
C00N C00L H00L 108.7
C00N C00L C00Y 109.7(3)
C00Y C00L H00L 108.7
H00M C00M H00N 107.9
C00X C00M H00M 109.2
C00X C00M H00N 109.2
C00X C00M C004 111.9(2)
C004 C00M H00M 109.2
C004 C00M H00N 109.2
C00F C00N H00O 109.3
C00F C00N H00P 109.3
C00L C00N C00F 111.7(3)
C00L C00N H00O 109.3
C00L C00N H00P 109.3
H00O C00N H00P 107.9
H00Q C00O H00R 109.1
C003 C00O H00Q 111.2
C003 C00O H00R 111.2
C003 C00O C014 103.1(2)
C014 C00O H00Q 111.2
C014 C00O H00R 111.2
C00D C00P H00S 108.3
C00D C00P H00T 108.3
H00S C00P H00T 107.4
C00V C00P C00D 116.0(3)
C00V C00P H00S 108.3
C00V C00P H00T 108.3
C00F C00Q C00I 116.9(3)
C00H C00Q C00F 120.7(3)
C00H C00Q C00I 122.4(3)
H00U C00R H00V 107.9
C00Z C00R H00U 109.1
C00Z C00R H00V 109.1
C006 C00R H00U 109.1
C006 C00R H00V 109.1
C006 C00R C00Z 112.4(3)
C00B C00S H00W 110.9
C00B C00S H00X 110.9
C00B C00S C018 104.1(3)
H00W C00S H00X 109.0
C018 C00S H00W 110.9
C018 C00S H00X 110.9
C00U C00T H00Y 107.3
C00U C00T C008 118.8(3)
C00U C00T C018 112.2(3)
C008 C00T H00Y 107.3
C018 C00T H00Y 107.3
C018 C00T C008 103.2(2)
C00T C00U H00Z 107.5
C00T C00U C01D 110.3(3)
C01A C00U C00T 112.8(3)
C01A C00U H00Z 107.5
C01A C00U C01D 110.9(3)
C01D C00U H00Z 107.5
C00P C00V H 109.1
C00P C00V H00 109.1
H00 C00V H 107.8
C012 C00V C00P 112.5(3)
C012 C00V H 109.1
C012 C00V H00 109.1
H0AA C00W HA 108.0
C008 C00W H0AA 109.4
C008 C00W HA 109.4
C008 C00W C011 111.2(3)
C011 C00W H0AA 109.4
C011 C00W HA 109.4
C00G C00X C00M 113.8(3)
C00G C00X H1AA 108.8
C00G C00X HB 108.8
C00M C00X H1AA 108.8
C00M C00X HB 108.8
H1AA C00X HB 107.7
C00I C00Y H2AA 105.9
C00L C00Y C00I 113.1(2)
C00L C00Y H2AA 105.9
C011 C00Y C00I 113.0(3)
C011 C00Y C00L 112.3(3)
C011 C00Y H2AA 105.9
C00R C00Z H3AA 109.2
C00R C00Z HC 109.2
H3AA C00Z HC 107.9
C005 C00Z C00R 112.3(3)
C005 C00Z H3AA 109.2
C005 C00Z HC 109.2
C00U C01A H01Y 109.5
C00U C01A HD 109.5
C00U C01A HE 109.5
H01Y C01A HD 109.5
H01Y C01A HE 109.5
HD C01A HE 109.5
C01E C01B H01Z 107.2
C01E C01B C01F 110.0(4)
C01E C01B C012 113.4(3)
C01F C01B H01Z 107.2
C01F C01B C012 111.5(4)
C012 C01B H01Z 107.2
C00I C01C H01 109.5
C00I C01C HF 109.5
C00I C01C HG 109.5
H01 C01C HF 109.5
H01 C01C HG 109.5
HF C01C HG 109.5
C00U C01D H4AA 108.9
C00U C01D HH 108.9
H4AA C01D HH 107.8
C01I C01D C00U 113.2(4)
C01I C01D H4AA 108.9
C01I C01D HH 108.9
C01B C01E H5AA 109.5
C01B C01E HI 109.5
C01B C01E HJ 109.5
H5AA C01E HI 109.5
H5AA C01E HJ 109.5
HI C01E HJ 109.5
C01B C01F H6AA 109.5
C01B C01F HK 109.5
C01B C01F HL 109.5
H6AA C01F HK 109.5
H6AA C01F HL 109.5
HK C01F HL 109.5
C01H C01G H7AA 105.8
C01H C01G C01J 113.2(5)
C01H C01G C01K 116.8(6)
C01J C01G H7AA 105.8
C01K C01G H7AA 105.8
C01K C01G C01J 108.5(5)
C01G C01H H8AA 107.7
C01G C01H HM 107.7
C01G C01H C01I 118.4(5)
H8AA C01H HM 107.1
C01I C01H H8AA 107.7
C01I C01H HM 107.7
C01D C01I C01H 113.8(4)
C01D C01I H9AA 108.8
C01D C01I HN 108.8
C01H C01I H9AA 108.8
C01H C01I HN 108.8
H9AA C01I HN 107.7
C01G C01J H0BA 109.5
C01G C01J HO 109.5
C01G C01J HP 109.5
H0BA C01J HO 109.5
H0BA C01J HP 109.5
HO C01J HP 109.5
C01G C01K H1BA 109.5
C01G C01K HQ 109.5
C01G C01K HR 109.5
H1BA C01K HQ 109.5
H1BA C01K HR 109.5
HQ C01K HR 109.5
C00O C003 H003 105.3
C00O C003 C004 103.8(2)
C004 C003 H003 105.3
C005 C003 C00O 119.6(3)
C005 C003 H003 105.3
C005 C003 C004 116.4(3)
C00M C004 C003 106.8(2)
C00M C004 C007 116.6(2)
C00M C004 C013 110.9(3)
C003 C004 C007 99.5(2)
C013 C004 C003 111.8(3)
C013 C004 C007 110.7(2)
C00G C005 H005 109.1
C00Z C005 C00G 110.9(3)
C00Z C005 H005 109.1
C003 C005 C00G 108.0(2)
C003 C005 C00Z 110.6(3)
C003 C005 H005 109.1
C00J C006 C00R 120.7(3)
C00J C006 C009 122.6(3)
C00R C006 C009 116.7(3)
C00D C007 C004 120.9(3)
C00D C007 H007 106.6
C00D C007 C014 111.3(2)
C004 C007 H007 106.6
C014 C007 C004 104.0(2)
C014 C007 H007 106.6
C00B C008 C00T 100.5(2)
C00W C008 C00B 106.3(3)
C00W C008 C00T 116.5(3)
C015 C008 C00B 112.1(3)
C015 C008 C00T 110.1(3)
C015 C008 C00W 110.8(3)
C00C C009 C00G 108.4(2)
C006 C009 C00C 109.9(3)
C006 C009 C00G 108.1(2)
C006 C009 C010 109.4(3)
C010 C009 C00C 109.6(3)
C010 C009 C00G 111.5(3)
C009 C010 H01A 109.5
C009 C010 H01B 109.5
C009 C010 H01C 109.5
H01A C010 H01B 109.5
H01A C010 H01C 109.5
H01B C010 H01C 109.5
C00W C011 H01D 108.7
C00W C011 H01E 108.7
C00Y C011 C00W 114.3(3)
C00Y C011 H01D 108.7
C00Y C011 H01E 108.7
H01D C011 H01E 107.6
C00V C012 C01B 115.4(3)
C00V C012 H01F 108.4
C00V C012 H01G 108.4
C01B C012 H01F 108.4
C01B C012 H01G 108.4
H01F C012 H01G 107.5
C004 C013 H01H 109.5
C004 C013 H01I 109.5
C004 C013 H01J 109.5
H01H C013 H01I 109.5
H01H C013 H01J 109.5
H01I C013 H01J 109.5
C00O C014 C007 107.0(2)
C00O C014 H01K 110.3
C00O C014 H01L 110.3
C007 C014 H01K 110.3
C007 C014 H01L 110.3
H01K C014 H01L 108.6
C008 C015 H01M 109.5
C008 C015 H01N 109.5
C008 C015 H01O 109.5
H01M C015 H01N 109.5
H01M C015 H01O 109.5
H01N C015 H01O 109.5
C00E C016 H01P 109.4
C00E C016 H01Q 109.4
C00E C016 C019 111.0(3)
H01P C016 H01Q 108.0
C019 C016 H01P 109.4
C019 C016 H01Q 109.4
C00D C017 H01R 109.5
C00D C017 H01S 109.5
C00D C017 H01T 109.5
H01R C017 H01S 109.5
H01R C017 H01T 109.5
H01S C017 H01T 109.5
C00S C018 H01U 110.3
C00S C018 H01V 110.3
C00T C018 C00S 107.0(3)
C00T C018 H01U 110.3
C00T C018 H01V 110.3
H01U C018 H01V 108.6
C00I C019 H01W 108.8
C00I C019 H01X 108.8
C016 C019 C00I 113.8(3)
C016 C019 H01W 108.8
C016 C019 H01X 108.8
H01W C019 H01X 107.7

loop_
_geom_bond_atom_site_label_1
_geom_bond_atom_site_label_2
_geom_bond_distance
N001 N002 1.384(4)
N001 C00E 1.288(4)
N002 C00A 1.284(4)
C00A C00J 1.454(5)
C00A C00K 1.502(5)
C00B H00B 0.9800
C00B C00L 1.522(4)
C00B C00S 1.523(4)
C00C H00A 0.9700
C00C H00C 0.9700
C00C C00K 1.531(4)
C00D H00D 0.9800
C00D C00P 1.537(4)
C00D C017 1.530(5)
C00E C00H 1.451(5)
C00E C016 1.498(5)
C00F H00E 0.9700
C00F H00F 0.9700
C00F C00N 1.537(4)
C00F C00Q 1.507(5)
C00G H00G 0.9800
C00G C00X 1.534(5)
C00H H00H 0.9300
C00H C00Q 1.337(5)
C00I C00Q 1.524(5)
C00I C00Y 1.570(4)
C00I C01C 1.539(5)
C00I C019 1.540(5)
C00J H00J 0.9300
C00K H00I 0.9700
C00K H00K 0.9700
C00L H00L 0.9800
C00L C00N 1.525(4)
C00L C00Y 1.547(4)
C00M H00M 0.9700
C00M H00N 0.9700
C00M C00X 1.535(4)
C00N H00O 0.9700
C00N H00P 0.9700
C00O H00Q 0.9700
C00O H00R 0.9700
C00O C014 1.542(5)
C00P H00S 0.9700
C00P H00T 0.9700
C00P C00V 1.532(4)
C00R H00U 0.9700
C00R H00V 0.9700
C00R C00Z 1.528(4)
C00S H00W 0.9700
C00S H00X 0.9700
C00S C018 1.550(5)
C00T H00Y 0.9800
C00T C00U 1.538(5)
C00T C018 1.546(5)
C00U H00Z 0.9800
C00U C01A 1.525(5)
C00U C01D 1.547(5)
C00V H 0.9700
C00V H00 0.9700
C00V C012 1.520(5)
C00W H0AA 0.9700
C00W HA 0.9700
C00W C011 1.545(5)
C00X H1AA 0.9700
C00X HB 0.9700
C00Y H2AA 0.9800
C00Y C011 1.523(5)
C00Z H3AA 0.9700
C00Z HC 0.9700
C01A H01Y 0.9600
C01A HD 0.9600
C01A HE 0.9600
C01B H01Z 0.9800
C01B C01E 1.490(6)
C01B C01F 1.522(6)
C01C H01 0.9600
C01C HF 0.9600
C01C HG 0.9600
C01D H4AA 0.9700
C01D HH 0.9700
C01D C01I 1.511(6)
C01E H5AA 0.9600
C01E HI 0.9600
C01E HJ 0.9600
C01F H6AA 0.9600
C01F HK 0.9600
C01F HL 0.9600
C01G H7AA 0.9800
C01G C01H 1.430(8)
C01G C01J 1.516(6)
C01G C01K 1.505(8)
C01H H8AA 0.9700
C01H HM 0.9700
C01H C01I 1.540(7)
C01I H9AA 0.9700
C01I HN 0.9700
C01J H0BA 0.9600
C01J HO 0.9600
C01J HP 0.9600
C01K H1BA 0.9600
C01K HQ 0.9600
C01K HR 0.9600
C003 C00O 1.524(4)
C003 H003 0.9800
C003 C004 1.546(4)
C003 C005 1.523(4)
C004 C00M 1.542(4)
C004 C007 1.556(4)
C004 C013 1.543(4)
C005 C00G 1.537(4)
C005 C00Z 1.526(5)
C005 H005 0.9800
C006 C00J 1.332(5)
C006 C00R 1.503(4)
C006 C009 1.525(5)
C007 C00D 1.545(4)
C007 H007 0.9800
C007 C014 1.555(4)
C008 C00B 1.538(4)
C008 C00T 1.556(4)
C008 C00W 1.537(4)
C008 C015 1.527(5)
C009 C00C 1.546(4)
C009 C00G 1.565(4)
C009 C010 1.538(5)
C010 H01A 0.9600
C010 H01B 0.9600
C010 H01C 0.9600
C011 H01D 0.9700
C011 H01E 0.9700
C012 C01B 1.523(5)
C012 H01F 0.9700
C012 H01G 0.9700
C013 H01H 0.9600
C013 H01I 0.9600
C013 H01J 0.9600
C014 H01K 0.9700
C014 H01L 0.9700
C015 H01M 0.9600
C015 H01N 0.9600
C015 H01O 0.9600
C016 H01P 0.9700
C016 H01Q 0.9700
C016 C019 1.525(5)
C017 H01R 0.9600
C017 H01S 0.9600
C017 H01T 0.9600
C018 H01U 0.9700
C018 H01V 0.9700
C019 H01W 0.9700
C019 H01X 0.9700
